data_2213035
loop_
_publ_author_name
'Herbst, Konrad'
'Dahlenburg, Lutz'

_publ_section_title
;Tris[1,2,3(\h^5^)-methylcyclopentadienyl]-\m~3~-sulfido-tri-\m~2~-sulfido-tritungsten
 <i>p</i>-toluenesulfonate
;
_journal_coeditor_code SU2012
_journal_issue 4
_journal_name_full 'Acta Crystallographica Section E'
_journal_page_first m1099
_journal_page_last m1100
_journal_paper_doi 10.1107/S1600536807011762
_journal_volume 63
_journal_year 2007
_chemical_formula_iupac '[W3 (C6 H7)3 S4] C7 H7 S O3'
_chemical_formula_moiety 'C18 H21 S4 W3 +, C7 H7 O3 S -'
_chemical_formula_sum 'C25 H28 O3 S5 W3'
_chemical_formula_weight 1088.32
_chemical_name_systematic
;
Tris[1,2,3(\h^5^)-methylcyclopentadienyl]-\m~3~-sulfido-tri-\m~2~-sulfido-
tritungsten <i>p</i>-toluenesulfonate
;
_space_group_IT_number 2
_symmetry_cell_setting triclinic
_symmetry_space_group_name_Hall '-P 1'
_symmetry_space_group_name_H-M 'P -1'
_audit_creation_method 'WinGX routine CIF_UPDATE'
_cell_angle_alpha 94.05(3)
_cell_angle_beta 95.12(3)
_cell_angle_gamma 94.610(10)
_cell_formula_units_Z 2
_cell_length_a 10.6290(10)
_cell_length_b 11.365(2)
_cell_length_c 11.440(6)
_cell_measurement_reflns_used 25
_cell_measurement_temperature 123(2)
_cell_measurement_theta_max 14.2
_cell_measurement_theta_min 9.7
_cell_volume 1367.7(8)
_computing_cell_refinement 'CAD-4 EXPRESS'
_computing_data_collection 'CAD-4 EXPRESS (Enraf--Nonius, 1994)'
_computing_data_reduction 'XCAD4 (Harms & Wocadlo, 1995)'
_computing_molecular_graphics 'ORTEP-3 for Windows (Farrugia, 1997)'
_computing_publication_material 'WinGX (Farrugia, 1999)'
_computing_structure_refinement 'SHELXL97 (Sheldrick, 1997)'
_computing_structure_solution 'SIR97 (Altomare <i>et al.</i>,  1999)'
_diffrn_measured_fraction_theta_full 1
_diffrn_measured_fraction_theta_max 1
_diffrn_measurement_device '\k-geometry diffractometer'
_diffrn_measurement_device_type 'Enraf--Nonius CAD-4 MACH3'
_diffrn_measurement_method 'nonprofiled \w'
_diffrn_radiation_type MoK\a
_diffrn_radiation_wavelength 0.71073
_diffrn_reflns_av_R_equivalents 0.0377
_diffrn_reflns_limit_h_max 14
_diffrn_reflns_limit_h_min -14
_diffrn_reflns_limit_k_max 15
_diffrn_reflns_limit_k_min -15
_diffrn_reflns_limit_l_max 15
_diffrn_reflns_limit_l_min 0
_diffrn_reflns_number 7430
_diffrn_reflns_theta_full 28.47
_diffrn_reflns_theta_max 28.47
_diffrn_reflns_theta_min 1.93
_diffrn_standards_decay_% 5
_diffrn_standards_interval_time 60
_diffrn_standards_number 3
_exptl_absorpt_coefficient_mu 12.994
_exptl_absorpt_correction_T_max 0.4032
_exptl_absorpt_correction_T_min 0.0387
_exptl_absorpt_correction_type psi-scan
_exptl_absorpt_process_details '(North <i>et al.</i>,  1968)'
_exptl_crystal_colour violet
_exptl_crystal_density_diffrn 2.643
_exptl_crystal_density_method 'not measured'
_exptl_crystal_description prism
_exptl_crystal_F_000 1008
_exptl_crystal_size_max 0.35
_exptl_crystal_size_mid 0.2
_exptl_crystal_size_min 0.07
_refine_diff_density_max 3.825
_refine_diff_density_min -3.607
_refine_ls_extinction_method none
_refine_ls_goodness_of_fit_ref 1.167
_refine_ls_hydrogen_treatment constr
_refine_ls_matrix_type full
_refine_ls_number_parameters 329
_refine_ls_number_reflns 6917
_refine_ls_number_restraints 0
_refine_ls_restrained_S_all 1.167
_refine_ls_R_factor_gt 0.0401
_refine_ls_shift/su_max 0.001
_refine_ls_structure_factor_coef Fsqd
_refine_ls_weighting_details 'calc w=1/[\s^2^(Fo^2^)+(0.0628P)^2^+8.5188P] where P=(Fo^2^+2Fc^2^)/3'
_refine_ls_weighting_scheme calc
_refine_ls_wR_factor_ref 0.1064
_reflns_number_gt 6357
_reflns_number_total 6917
_reflns_threshold_expression I>2\s(I)
_cod_data_source_file su2012.cif
_cod_data_source_block I
_cod_database_code 2213035
_cod_database_fobs_code 2213035

loop_
_symmetry_equiv_pos_as_xyz
'x, y, z'
'-x, -y, -z'

loop_
_atom_site_type_symbol
_atom_site_label
_atom_site_fract_x
_atom_site_fract_y
_atom_site_fract_z
_atom_site_U_iso_or_equiv
_atom_site_adp_type
_atom_site_calc_flag
_atom_site_refinement_flags
_atom_site_occupancy
W W1 0.40328(2) 0.28286(2) 0.03984(2) 0.00732(8) Uani d . 1
W W2 0.25957(2) 0.20960(2) -0.17359(2) 0.00674(8) Uani d . 1
W W3 0.13857(2) 0.28715(2) 0.02120(2) 0.00692(8) Uani d . 1
S S1 0.44295(17) 0.33452(15) -0.14461(16) 0.0110(3) Uani d . 1
S S2 0.10701(18) 0.34254(16) -0.16826(16) 0.0119(3) Uani d . 1
S S3 0.28930(17) 0.43586(15) 0.10327(16) 0.0113(3) Uani d . 1
S S4 0.25196(16) 0.12156(14) 0.00370(15) 0.0079(3) Uani d . 1
S S5 -0.26714(17) 0.07590(15) -0.27471(16) 0.0105(3) Uani d . 1
O O1 -0.3332(6) -0.0202(5) -0.3529(6) 0.0241(14) Uani d . 1
O O2 -0.3430(6) 0.1215(6) -0.1839(5) 0.0211(12) Uani d . 1
O O3 -0.1427(5) 0.0489(5) -0.2251(5) 0.0177(11) Uani d . 1
C C1 0.5320(7) 0.3237(7) 0.2250(7) 0.0148(14) Uani d . 1
C C2 0.6084(7) 0.3500(7) 0.1319(7) 0.0137(14) Uani d . 1
H H2 0.6465 0.4257 0.1184 0.016 Uiso calc R 1
C C3 0.6167(7) 0.2431(8) 0.0640(7) 0.0194(16) Uani d . 1
H H3 0.6646 0.2338 -0.0018 0.023 Uiso calc R 1
C C4 0.5416(8) 0.1514(8) 0.1103(8) 0.0208(17) Uani d . 1
H H4 0.5287 0.0708 0.0803 0.025 Uiso calc R 1
C C5 0.4894(7) 0.2032(7) 0.2100(7) 0.0158(15) Uani d . 1
H H5 0.4349 0.1628 0.2583 0.019 Uiso calc R 1
C C6 0.5050(8) 0.4086(7) 0.3254(7) 0.0166(15) Uani d . 1
H H6A 0.4195 0.3881 0.3475 0.02 Uiso calc R 1
H H6B 0.511 0.4896 0.3008 0.02 Uiso calc R 1
H H6C 0.5671 0.4032 0.3931 0.02 Uiso calc R 1
C C7 0.3184(8) 0.1573(7) -0.3672(7) 0.0147(14) Uani d . 1
C C8 0.1850(7) 0.1596(7) -0.3730(7) 0.0125(14) Uani d . 1
H H8 0.1364 0.212 -0.4154 0.015 Uiso calc R 1
C C9 0.1364(7) 0.0700(6) -0.3044(6) 0.0121(13) Uani d . 1
H H9 0.0496 0.0522 -0.293 0.014 Uiso calc R 1
C C10 0.2389(7) 0.0122(6) -0.2563(7) 0.0135(14) Uani d . 1
H H10 0.2332 -0.0525 -0.2082 0.016 Uiso calc R 1
C C11 0.3525(7) 0.0674(6) -0.2920(7) 0.0123(14) Uani d . 1
H H11 0.4361 0.0479 -0.2699 0.015 Uiso calc R 1
C C12 0.4084(9) 0.2305(8) -0.4323(7) 0.0205(17) Uani d . 1
H H12A 0.4183 0.1887 -0.5084 0.025 Uiso calc R 1
H H12B 0.4911 0.2438 -0.3859 0.025 Uiso calc R 1
H H12C 0.3748 0.3068 -0.4452 0.025 Uiso calc R 1
C C13 0.0486(7) 0.2549(7) 0.2008(7) 0.0131(14) Uani d . 1
C C14 0.0021(7) 0.1578(7) 0.1170(7) 0.0127(14) Uani d . 1
H H14 0.017 0.077 0.1224 0.015 Uiso calc R 1
C C15 -0.0717(7) 0.2065(7) 0.0228(7) 0.0159(15) Uani d . 1
H H15 -0.1152 0.1626 -0.0446 0.019 Uiso calc R 1
C C16 -0.0684(7) 0.3297(7) 0.0476(7) 0.0143(14) Uani d . 1
H H16 -0.1083 0.3829 -0.0011 0.017 Uiso calc R 1
C C17 0.0033(7) 0.3613(7) 0.1558(7) 0.0131(14) Uani d . 1
H H17 0.0194 0.4391 0.1931 0.016 Uiso calc R 1
C C18 0.1248(8) 0.2449(8) 0.3163(7) 0.0203(16) Uani d . 1
H H18A 0.0673 0.2315 0.3773 0.024 Uiso calc R 1
H H18B 0.1792 0.3184 0.338 0.024 Uiso calc R 1
H H18C 0.1775 0.1784 0.3088 0.024 Uiso calc R 1
C C19 -0.2378(7) 0.1940(6) -0.3661(7) 0.0107(13) Uani d . 1
C C20 -0.2157(9) 0.1687(7) -0.4805(7) 0.0196(16) Uani d . 1
H H20 -0.2158 0.0887 -0.5107 0.024 Uiso calc R 1
C C21 -0.1928(9) 0.2604(7) -0.5537(8) 0.0215(17) Uani d . 1
H H21 -0.181 0.2419 -0.634 0.026 Uiso calc R 1
C C22 -0.1871(7) 0.3785(7) -0.5097(7) 0.0148(14) Uani d . 1
C C23 -0.2103(8) 0.4008(7) -0.3932(7) 0.0175(15) Uani d . 1
H H23 -0.2092 0.4806 -0.3621 0.021 Uiso calc R 1
C C24 -0.2351(8) 0.3112(7) -0.3206(7) 0.0141(14) Uani d . 1
H H24 -0.25 0.3293 -0.241 0.017 Uiso calc R 1
C C25 -0.1601(8) 0.4778(8) -0.5870(8) 0.0208(17) Uani d . 1
H H25A -0.216 0.5404 -0.5715 0.025 Uiso calc R 1
H H25B -0.1752 0.4476 -0.6698 0.025 Uiso calc R 1
H H25C -0.0715 0.51 -0.5698 0.025 Uiso calc R 1

loop_
_atom_site_aniso_label
_atom_site_aniso_U_11
_atom_site_aniso_U_22
_atom_site_aniso_U_33
_atom_site_aniso_U_12
_atom_site_aniso_U_13
_atom_site_aniso_U_23
W1 0.00557(13) 0.00857(13) 0.00772(14) 0.00231(9) -0.00083(9) -0.00011(9)
W2 0.00658(13) 0.00789(13) 0.00591(13) 0.00234(9) 0.00008(9) 0.00044(9)
W3 0.00587(13) 0.00835(13) 0.00704(14) 0.00362(9) 0.00047(9) 0.00078(9)
S1 0.0113(8) 0.0120(7) 0.0096(8) -0.0023(6) 0.0025(6) 0.0005(6)
S2 0.0136(8) 0.0141(8) 0.0093(8) 0.0066(6) 0.0009(6) 0.0029(6)
S3 0.0108(8) 0.0105(7) 0.0124(8) 0.0032(6) -0.0004(6) -0.0019(6)
S4 0.0077(7) 0.0079(7) 0.0087(7) 0.0034(6) 0.0001(6) 0.0017(6)
S5 0.0090(7) 0.0111(7) 0.0119(8) 0.0012(6) 0.0015(6) 0.0018(6)
O1 0.032(3) 0.017(3) 0.021(3) -0.009(3) -0.002(3) 0.002(2)
O2 0.017(3) 0.032(3) 0.018(3) 0.010(2) 0.011(2) 0.005(2)
O3 0.011(3) 0.019(3) 0.024(3) 0.005(2) 0.000(2) 0.008(2)
C1 0.011(3) 0.021(4) 0.011(3) 0.001(3) -0.004(3) 0.002(3)
C2 0.009(3) 0.019(4) 0.011(3) -0.001(3) -0.002(3) 0.001(3)
C3 0.010(3) 0.033(4) 0.014(4) 0.010(3) -0.005(3) -0.009(3)
C4 0.018(4) 0.021(4) 0.023(4) 0.013(3) -0.004(3) -0.005(3)
C5 0.013(3) 0.018(4) 0.015(4) 0.002(3) -0.007(3) 0.005(3)
C6 0.017(4) 0.023(4) 0.009(3) 0.000(3) -0.001(3) 0.001(3)
C7 0.016(4) 0.019(4) 0.009(3) 0.001(3) 0.000(3) 0.001(3)
C8 0.011(3) 0.016(3) 0.010(3) 0.007(3) -0.001(3) -0.005(3)
C9 0.014(3) 0.015(3) 0.007(3) 0.001(3) 0.002(3) -0.006(2)
C10 0.016(4) 0.009(3) 0.013(3) 0.003(3) -0.002(3) -0.005(3)
C11 0.009(3) 0.013(3) 0.014(4) 0.001(3) 0.000(3) -0.004(3)
C12 0.027(4) 0.023(4) 0.011(4) -0.007(3) 0.010(3) -0.003(3)
C13 0.011(3) 0.014(3) 0.016(4) 0.003(3) 0.002(3) 0.003(3)
C14 0.011(3) 0.015(3) 0.013(3) 0.000(3) 0.005(3) 0.002(3)
C15 0.007(3) 0.022(4) 0.018(4) -0.002(3) 0.003(3) -0.001(3)
C16 0.005(3) 0.023(4) 0.017(4) -0.004(3) 0.003(3) -0.008(3)
C17 0.010(3) 0.017(3) 0.014(3) 0.005(3) 0.007(3) -0.001(3)
C18 0.022(4) 0.029(4) 0.011(4) 0.005(3) -0.002(3) 0.005(3)
C19 0.006(3) 0.010(3) 0.016(4) 0.001(2) 0.001(3) 0.000(3)
C20 0.032(5) 0.015(4) 0.011(4) 0.002(3) 0.003(3) -0.001(3)
C21 0.034(5) 0.018(4) 0.014(4) 0.002(3) 0.010(3) 0.002(3)
C22 0.010(3) 0.012(3) 0.022(4) 0.000(3) -0.002(3) 0.001(3)
C23 0.024(4) 0.013(3) 0.015(4) 0.001(3) 0.003(3) -0.003(3)
C24 0.020(4) 0.014(3) 0.008(3) 0.005(3) 0.000(3) -0.001(3)
C25 0.019(4) 0.024(4) 0.020(4) -0.001(3) 0.000(3) 0.007(3)

loop_
_atom_type_symbol
_atom_type_description
_atom_type_scat_dispersion_real
_atom_type_scat_dispersion_imag
_atom_type_scat_source
C C 0.0033 0.0016 'International Tables Vol C Tables 4.2.6.8 and 6.1.1.4'
H H 0 0 'International Tables Vol C Tables 4.2.6.8 and 6.1.1.4'
O O 0.0106 0.006 'International Tables Vol C Tables 4.2.6.8 and 6.1.1.4'
S S 0.1246 0.1234 'International Tables Vol C Tables 4.2.6.8 and 6.1.1.4'
W W -0.849 6.8722 'International Tables Vol C Tables 4.2.6.8 and 6.1.1.4'

loop_
_geom_angle_atom_site_label_1
_geom_angle_atom_site_label_2
_geom_angle_atom_site_label_3
_geom_angle
_geom_angle_publ_flag
S1 W1 S3 101.42(7) ?
S1 W1 C4 111.9(2) ?
S3 W1 C4 141.4(2) ?
S1 W1 S4 103.94(7) ?
S3 W1 S4 103.87(6) ?
C4 W1 S4 86.9(2) ?
S1 W1 C3 86.2(2) ?
S3 W1 C3 134.9(2) ?
C4 W1 C3 35.5(3) ?
S4 W1 C3 117.4(2) ?
S1 W1 C5 144.4(2) ?
S3 W1 C5 106.4(2) ?
C4 W1 C5 35.5(3) ?
S4 W1 C5 90.64(19) ?
C3 W1 C5 58.4(3) ?
S1 W1 C2 95.72(19) ?
S3 W1 C2 100.2(2) ?
C4 W1 C2 58.7(3) ?
S4 W1 C2 144.9(2) ?
C3 W1 C2 34.7(3) ?
C5 W1 C2 58.0(3) ?
S1 W1 C1 129.77(19) ?
S3 W1 C1 85.9(2) ?
C4 W1 C1 58.0(3) ?
S4 W1 C1 122.58(19) ?
C3 W1 C1 57.5(3) ?
C5 W1 C1 34.2(3) ?
C2 W1 C1 34.7(3) ?
S1 W1 W2 52.61(5) ?
S3 W1 W2 99.43(5) ?
C4 W1 W2 115.9(2) ?
S4 W1 W2 53.08(5) ?
C3 W1 W2 119.2(2) ?
C5 W1 W2 139.88(19) ?
C2 W1 W2 145.54(19) ?
C1 W1 W2 173.73(19) ?
S1 W1 W3 99.67(5) ?
S3 W1 W3 52.81(5) ?
C4 W1 W3 134.1(2) ?
S4 W1 W3 52.75(4) ?
C3 W1 W3 169.4(2) ?
C5 W1 W3 114.7(2) ?
C2 W1 W3 151.1(2) ?
C1 W1 W3 122.34(19) ?
W2 W1 W3 59.82(3) yes
S1 W2 S2 101.43(7) ?
S1 W2 S4 103.71(7) ?
S2 W2 S4 103.97(7) ?
S1 W2 C9 145.27(18) ?
S2 W2 C9 94.9(2) ?
S4 W2 C9 101.77(19) ?
S1 W2 C10 126.5(2) ?
S2 W2 C10 128.5(2) ?
S4 W2 C10 83.7(2) ?
C9 W2 C10 34.9(3) ?
S1 W2 C8 114.63(19) ?
S2 W2 C8 87.58(19) ?
S4 W2 C8 136.88(19) ?
C9 W2 C8 35.2(3) ?
C10 W2 C8 58.1(3) ?
S1 W2 C11 93.14(18) ?
S2 W2 C11 145.62(19) ?
S4 W2 C11 102.51(19) ?
C9 W2 C11 58.3(3) ?
C10 W2 C11 35.0(2) ?
C8 W2 C11 58.1(3) ?
S1 W2 C7 87.25(19) ?
S2 W2 C7 114.4(2) ?
S4 W2 C7 137.2(2) ?
C9 W2 C7 58.0(3) ?
C10 W2 C7 57.9(3) ?
C8 W2 C7 34.6(3) ?
C11 W2 C7 34.9(3) ?
S1 W2 W3 99.86(5) ?
S2 W2 W3 52.62(5) ?
S4 W2 W3 52.93(5) ?
C9 W2 W3 114.32(18) ?
C10 W2 W3 123.86(19) ?
C8 W2 W3 132.28(18) ?
C11 W2 W3 154.28(18) ?
C7 W2 W3 166.0(2) ?
S1 W2 W1 52.40(5) ?
S2 W2 W1 99.51(5) ?
S4 W2 W1 53.05(5) ?
C9 W2 W1 153.38(19) ?
C10 W2 W1 123.11(19) ?
C8 W2 W1 166.10(18) ?
C11 W2 W1 113.90(18) ?
C7 W2 W1 132.23(19) ?
W3 W2 W1 60.25(3) yes
S2 W3 S3 100.67(7) ?
S2 W3 S4 104.28(7) ?
S3 W3 S4 103.79(6) ?
S2 W3 C16 88.3(2) ?
S3 W3 C16 113.0(2) ?
S4 W3 C16 138.1(2) ?
S2 W3 C15 93.7(2) ?
S3 W3 C15 144.8(2) ?
S4 W3 C15 103.5(2) ?
C16 W3 C15 35.0(3) ?
S2 W3 C17 116.3(2) ?
S3 W3 C17 86.70(19) ?
S4 W3 C17 135.5(2) ?
C16 W3 C17 34.8(3) ?
C15 W3 C17 58.1(3) ?
S2 W3 C14 127.14(19) ?
S3 W3 C14 128.98(19) ?
S4 W3 C14 82.67(19) ?
C16 W3 C14 58.9(3) ?
C15 W3 C14 35.6(3) ?
C17 W3 C14 58.8(3) ?
S2 W3 C13 146.92(19) ?
S3 W3 C13 95.00(19) ?
S4 W3 C13 99.93(19) ?
C16 W3 C13 58.7(3) ?
C15 W3 C13 58.5(3) ?
C17 W3 C13 35.6(3) ?
C14 W3 C13 35.1(2) ?
S2 W3 W2 52.70(5) ?
S3 W3 W2 99.30(5) ?
S4 W3 W2 53.18(5) ?
C16 W3 W2 133.8(2) ?
C15 W3 W2 114.9(2) ?
C17 W3 W2 168.1(2) ?
C14 W3 W2 122.24(19) ?
C13 W3 W2 151.88(18) ?
S2 W3 W1 99.32(5) ?
S3 W3 W1 52.52(5) ?
S4 W3 W1 52.96(4) ?
C16 W3 W1 164.5(2) ?
C15 W3 W1 155.3(2) ?
C17 W3 W1 130.77(19) ?
C14 W3 W1 123.43(19) ?
C13 W3 W1 113.28(19) ?
W2 W3 W1 59.93(3) yes
W1 S1 W2 74.99(6) ?
W3 S2 W2 74.68(6) ?
W1 S3 W3 74.67(5) ?
W3 S4 W1 74.29(5) ?
W3 S4 W2 73.89(6) ?
W1 S4 W2 73.87(6) ?
O1 S5 O3 113.3(4) ?
O1 S5 O2 113.8(4) ?
O3 S5 O2 111.8(4) ?
O1 S5 C19 105.3(4) ?
O3 S5 C19 105.6(3) ?
O2 S5 C19 106.3(4) ?
C5 C1 C2 108.2(7) ?
C5 C1 C6 125.2(7) ?
C2 C1 C6 126.6(7) ?
C5 C1 W1 70.4(4) ?
C2 C1 W1 71.4(4) ?
C6 C1 W1 125.7(5) ?
C3 C2 C1 107.4(7) ?
C3 C2 W1 71.4(4) ?
C1 C2 W1 73.9(4) ?
C3 C2 H2 126.3 ?
C1 C2 H2 126.3 ?
W1 C2 H2 120.2 ?
C2 C3 C4 108.7(7) ?
C2 C3 W1 73.9(4) ?
C4 C3 W1 71.1(5) ?
C2 C3 H3 125.6 ?
C4 C3 H3 125.6 ?
W1 C3 H3 121.1 ?
C3 C4 C5 107.0(7) ?
C3 C4 W1 73.4(5) ?
C5 C4 W1 73.5(5) ?
C3 C4 H4 126.5 ?
C5 C4 H4 126.5 ?
W1 C4 H4 118.6 ?
C1 C5 C4 108.6(7) ?
C1 C5 W1 75.4(4) ?
C4 C5 W1 71.0(5) ?
C1 C5 H5 125.7 ?
C4 C5 H5 125.7 ?
W1 C5 H5 119.7 ?
C1 C6 H6A 109.5 ?
C1 C6 H6B 109.5 ?
H6A C6 H6B 109.5 ?
C1 C6 H6C 109.5 ?
H6A C6 H6C 109.5 ?
H6B C6 H6C 109.5 ?
C8 C7 C11 107.5(7) ?
C8 C7 C12 126.9(8) ?
C11 C7 C12 125.5(8) ?
C8 C7 W2 71.1(4) ?
C11 C7 W2 71.3(4) ?
C12 C7 W2 125.4(5) ?
C7 C8 C9 108.2(7) ?
C7 C8 W2 74.3(4) ?
C9 C8 W2 71.4(4) ?
C7 C8 H8 125.9 ?
C9 C8 H8 125.9 ?
W2 C8 H8 120.2 ?
C10 C9 C8 108.2(7) ?
C10 C9 W2 73.4(4) ?
C8 C9 W2 73.4(4) ?
C10 C9 H9 125.9 ?
C8 C9 H9 125.9 ?
W2 C9 H9 119.1 ?
C9 C10 C11 108.2(7) ?
C9 C10 W2 71.7(4) ?
C11 C10 W2 72.9(4) ?
C9 C10 H10 125.9 ?
C11 C10 H10 125.9 ?
W2 C10 H10 121.3 ?
C10 C11 C7 107.8(7) ?
C10 C11 W2 72.1(4) ?
C7 C11 W2 73.9(4) ?
C10 C11 H11 126.1 ?
C7 C11 H11 126.1 ?
W2 C11 H11 119.8 ?
C7 C12 H12A 109.5 ?
C7 C12 H12B 109.5 ?
H12A C12 H12B 109.5 ?
C7 C12 H12C 109.5 ?
H12A C12 H12C 109.5 ?
H12B C12 H12C 109.5 ?
C14 C13 C17 107.4(7) ?
C14 C13 C18 125.5(7) ?
C17 C13 C18 127.1(7) ?
C14 C13 W3 72.2(4) ?
C17 C13 W3 71.3(4) ?
C18 C13 W3 124.2(5) ?
C13 C14 C15 106.9(7) ?
C13 C14 W3 72.7(4) ?
C15 C14 W3 71.2(4) ?
C13 C14 H14 126.6 ?
C15 C14 H14 126.6 ?
W3 C14 H14 121.3 ?
C16 C15 C14 108.6(7) ?
C16 C15 W3 71.8(4) ?
C14 C15 W3 73.2(4) ?
C16 C15 H15 125.7 ?
C14 C15 H15 125.7 ?
W3 C15 H15 121 ?
C17 C16 C15 109.0(7) ?
C17 C16 W3 73.6(4) ?
C15 C16 W3 73.2(4) ?
C17 C16 H16 125.5 ?
C15 C16 H16 125.5 ?
W3 C16 H16 119.5 ?
C16 C17 C13 108.2(7) ?
C16 C17 W3 71.6(4) ?
C13 C17 W3 73.1(4) ?
C16 C17 H17 125.9 ?
C13 C17 H17 125.9 ?
W3 C17 H17 121.1 ?
C13 C18 H18A 109.5 ?
C13 C18 H18B 109.5 ?
H18A C18 H18B 109.5 ?
C13 C18 H18C 109.5 ?
H18A C18 H18C 109.5 ?
H18B C18 H18C 109.5 ?
C20 C19 C24 120.2(7) ?
C20 C19 S5 119.5(6) ?
C24 C19 S5 120.3(6) ?
C19 C20 C21 120.3(7) ?
C19 C20 H20 119.9 ?
C21 C20 H20 119.9 ?
C22 C21 C20 120.7(8) ?
C22 C21 H21 119.7 ?
C20 C21 H21 119.7 ?
C23 C22 C21 117.4(7) ?
C23 C22 C25 121.5(7) ?
C21 C22 C25 121.2(8) ?
C24 C23 C22 122.5(7) ?
C24 C23 H23 118.8 ?
C22 C23 H23 118.8 ?
C23 C24 C19 119.0(7) ?
C23 C24 H24 120.5 ?
C19 C24 H24 120.5 ?
C22 C25 H25A 109.5 ?
C22 C25 H25B 109.5 ?
H25A C25 H25B 109.5 ?
C22 C25 H25C 109.5 ?
H25A C25 H25C 109.5 ?
H25B C25 H25C 109.5 ?

loop_
_geom_bond_atom_site_label_1
_geom_bond_atom_site_label_2
_geom_bond_distance
_geom_bond_publ_flag
W1 S1 2.295(2) yes
W1 S3 2.3098(19) yes
W1 C4 2.314(8) ?
W1 S4 2.3278(17) yes
W1 C3 2.345(8) ?
W1 C5 2.348(8) ?
W1 C2 2.378(7) ?
W1 C1 2.411(8) ?
W1 W2 2.7983(14) yes
W1 W3 2.8073(15) yes
W1 Ct1 2.028 yes
W2 S1 2.3017(17) yes
W2 S2 2.3053(18) yes
W2 S4 2.329(2) yes
W2 C9 2.335(7) ?
W2 C10 2.358(7) ?
W2 C8 2.361(7) ?
W2 C11 2.369(7) ?
W2 C7 2.403(8) ?
W2 W3 2.7951(12) yes
W2 Ct2 2.034 yes
W3 S2 2.303(2) yes
W3 S3 2.3188(18) yes
W3 S4 2.3214(17) yes
W3 Ct3 2.022 yes
W3 C16 2.331(7) ?
W3 C15 2.348(7) ?
W3 C17 2.357(7) ?
W3 C14 2.374(7) ?
W3 C13 2.381(8) ?
S5 O1 1.454(6) ?
S5 O3 1.457(6) ?
S5 O2 1.462(6) ?
S5 C19 1.784(7) ?
C1 C5 1.401(11) ?
C1 C2 1.429(11) ?
C1 C6 1.510(11) ?
C2 C3 1.409(11) ?
C2 H2 0.95 ?
C3 C4 1.422(13) ?
C3 H3 0.95 ?
C4 C5 1.424(12) ?
C4 H4 0.95 ?
C5 H5 0.95 ?
C6 H6A 0.98 ?
C6 H6B 0.98 ?
C6 H6C 0.98 ?
C7 C8 1.416(11) ?
C7 C11 1.429(11) ?
C7 C12 1.500(10) ?
C8 C9 1.422(11) ?
C8 H8 0.95 ?
C9 C10 1.408(11) ?
C9 H9 0.95 ?
C10 C11 1.421(10) ?
C10 H10 0.95 ?
C11 H11 0.95 ?
C12 H12A 0.98 ?
C12 H12B 0.98 ?
C12 H12C 0.98 ?
C13 C14 1.435(10) ?
C13 C17 1.448(11) ?
C13 C18 1.504(11) ?
C14 C15 1.444(11) ?
C14 H14 0.95 ?
C15 C16 1.406(11) ?
C15 H15 0.95 ?
C16 C17 1.402(11) ?
C16 H16 0.95 ?
C17 H17 0.95 ?
C18 H18A 0.98 ?
C18 H18B 0.98 ?
C18 H18C 0.98 ?
C19 C20 1.365(11) ?
C19 C24 1.392(10) ?
C20 C21 1.401(11) ?
C20 H20 0.95 ?
C21 C22 1.394(11) ?
C21 H21 0.95 ?
C22 C23 1.387(11) ?
C22 C25 1.507(11) ?
C23 C24 1.382(11) ?
C23 H23 0.95 ?
C24 H24 0.95 ?
C25 H25A 0.98 ?
C25 H25B 0.98 ?
C25 H25C 0.98 ?

loop_
_geom_torsion_atom_site_label_1
_geom_torsion_atom_site_label_2
_geom_torsion_atom_site_label_3
_geom_torsion_atom_site_label_4
_geom_torsion
S3 W1 W2 S1 97.21(8)
C4 W1 W2 S1 -98.7(3)
S4 W1 W2 S1 -162.47(8)
C3 W1 W2 S1 -58.6(3)
C5 W1 W2 S1 -132.9(3)
C2 W1 W2 S1 -26.9(3)
W3 W1 W2 S1 133.56(6)
S1 W1 W2 S2 -97.15(8)
S3 W1 W2 S2 0.06(6)
C4 W1 W2 S2 164.1(3)
S4 W1 W2 S2 100.38(7)
C3 W1 W2 S2 -155.7(3)
C5 W1 W2 S2 129.9(3)
C2 W1 W2 S2 -124.0(3)
W3 W1 W2 S2 36.41(5)
S1 W1 W2 S4 162.47(8)
S3 W1 W2 S4 -100.32(7)
C4 W1 W2 S4 63.8(3)
C3 W1 W2 S4 103.9(3)
C5 W1 W2 S4 29.5(3)
C2 W1 W2 S4 135.6(3)
W3 W1 W2 S4 -63.97(5)
S1 W1 W2 C9 141.1(4)
S3 W1 W2 C9 -121.7(4)
C4 W1 W2 C9 42.4(5)
S4 W1 W2 C9 -21.3(4)
C3 W1 W2 C9 82.5(5)
C5 W1 W2 C9 8.2(5)
C2 W1 W2 C9 114.2(5)
W3 W1 W2 C9 -85.3(4)
S1 W1 W2 C10 113.3(2)
S3 W1 W2 C10 -149.5(2)
C4 W1 W2 C10 14.6(3)
S4 W1 W2 C10 -49.2(2)
C3 W1 W2 C10 54.7(3)
C5 W1 W2 C10 -19.7(4)
C2 W1 W2 C10 86.4(4)
W3 W1 W2 C10 -113.2(2)
S1 W1 W2 C8 22.8(8)
S3 W1 W2 C8 120.0(8)
C4 W1 W2 C8 -75.9(8)
S4 W1 W2 C8 -139.7(8)
C3 W1 W2 C8 -35.8(8)
C5 W1 W2 C8 -110.1(8)
C2 W1 W2 C8 -4.1(8)
W3 W1 W2 C8 156.3(8)
S1 W1 W2 C11 74.6(2)
S3 W1 W2 C11 171.8(2)
C4 W1 W2 C11 -24.1(3)
S4 W1 W2 C11 -87.9(2)
C3 W1 W2 C11 16.0(3)
C5 W1 W2 C11 -58.3(4)
C2 W1 W2 C11 47.7(4)
W3 W1 W2 C11 -151.85(19)
S1 W1 W2 C7 38.7(3)
S3 W1 W2 C7 135.9(3)
C4 W1 W2 C7 -60.0(4)
S4 W1 W2 C7 -123.8(3)
C3 W1 W2 C7 -19.9(4)
C5 W1 W2 C7 -94.3(4)
C2 W1 W2 C7 11.8(4)
W3 W1 W2 C7 172.2(3)
S1 W1 W2 W3 -133.56(6)
S3 W1 W2 W3 -36.35(5)
C4 W1 W2 W3 127.7(3)
S4 W1 W2 W3 63.97(5)
C3 W1 W2 W3 167.9(3)
C5 W1 W2 W3 93.5(3)
C2 W1 W2 W3 -160.4(3)
S1 W2 W3 S2 96.91(8)
S4 W2 W3 S2 -163.30(8)
C9 W2 W3 S2 -76.8(2)
C10 W2 W3 S2 -115.5(2)
C8 W2 W3 S2 -40.0(3)
C11 W2 W3 S2 -143.8(4)
C7 W2 W3 S2 -22.9(8)
W1 W2 W3 S2 132.55(6)
S1 W2 W3 S3 0.52(7)
S2 W2 W3 S3 -96.39(8)
S4 W2 W3 S3 100.32(7)
C9 W2 W3 S3 -173.2(2)
C10 W2 W3 S3 148.1(2)
C8 W2 W3 S3 -136.3(3)
C11 W2 W3 S3 119.8(4)
C7 W2 W3 S3 -119.3(8)
W1 W2 W3 S3 36.17(5)
S1 W2 W3 S4 -99.79(7)
S2 W2 W3 S4 163.30(8)
C9 W2 W3 S4 86.5(2)
C10 W2 W3 S4 47.8(2)
C8 W2 W3 S4 123.3(3)
C11 W2 W3 S4 19.5(4)
C7 W2 W3 S4 140.4(8)
W1 W2 W3 S4 -64.15(5)
S1 W2 W3 C16 135.5(3)
S2 W2 W3 C16 38.6(3)
S4 W2 W3 C16 -124.7(3)
C9 W2 W3 C16 -38.2(3)
C10 W2 W3 C16 -76.9(3)
C8 W2 W3 C16 -1.4(4)
C11 W2 W3 C16 -105.3(5)
C7 W2 W3 C16 15.6(8)
W1 W2 W3 C16 171.1(3)
S1 W2 W3 C15 171.7(2)
S2 W2 W3 C15 74.7(2)
S4 W2 W3 C15 -88.5(2)
C9 W2 W3 C15 -2.0(3)
C10 W2 W3 C15 -40.7(3)
C8 W2 W3 C15 34.8(3)
C11 W2 W3 C15 -69.1(5)
C7 W2 W3 C15 51.8(8)
W1 W2 W3 C15 -152.7(2)
S1 W2 W3 C17 120.2(9)
S2 W2 W3 C17 23.3(9)
S4 W2 W3 C17 -140.0(9)
C9 W2 W3 C17 -53.5(9)
C10 W2 W3 C17 -92.2(9)
C8 W2 W3 C17 -16.7(9)
C11 W2 W3 C17 -120.6(10)
C7 W2 W3 C17 0.3(12)
W1 W2 W3 C17 155.8(9)
S1 W2 W3 C14 -148.4(2)
S2 W2 W3 C14 114.6(2)
S4 W2 W3 C14 -48.7(2)
C9 W2 W3 C14 37.9(3)
C10 W2 W3 C14 -0.8(3)
C8 W2 W3 C14 74.7(3)
C11 W2 W3 C14 -29.2(5)
C7 W2 W3 C14 91.7(8)
W1 W2 W3 C14 -112.8(2)
S1 W2 W3 C13 -119.1(4)
S2 W2 W3 C13 144.0(4)
S4 W2 W3 C13 -19.3(4)
C9 W2 W3 C13 67.2(4)
C10 W2 W3 C13 28.5(5)
C8 W2 W3 C13 104.1(5)
C11 W2 W3 C13 0.2(6)
C7 W2 W3 C13 121.1(8)
W1 W2 W3 C13 -83.4(4)
S1 W2 W3 W1 -35.64(5)
S2 W2 W3 W1 -132.55(6)
S4 W2 W3 W1 64.15(5)
C9 W2 W3 W1 150.7(2)
C10 W2 W3 W1 112.0(2)
C8 W2 W3 W1 -172.5(3)
C11 W2 W3 W1 83.6(4)
C7 W2 W3 W1 -155.5(8)
S1 W1 W3 S2 -0.69(6)
S3 W1 W3 S2 96.36(8)
C4 W1 W3 S2 -134.6(3)
S4 W1 W3 S2 -100.92(8)
C3 W1 W3 S2 -124.0(11)
C5 W1 W3 S2 -171.3(2)
C2 W1 W3 S2 120.5(4)
C1 W1 W3 S2 150.5(2)
W2 W1 W3 S2 -36.43(5)
S1 W1 W3 S3 -97.05(8)
C4 W1 W3 S3 129.1(3)
S4 W1 W3 S3 162.73(8)
C3 W1 W3 S3 139.7(11)
C5 W1 W3 S3 92.3(2)
C2 W1 W3 S3 24.1(4)
C1 W1 W3 S3 54.1(2)
W2 W1 W3 S3 -132.78(6)
S1 W1 W3 S4 100.22(8)
S3 W1 W3 S4 -162.73(8)
C4 W1 W3 S4 -33.6(3)
C3 W1 W3 S4 -23.0(11)
C5 W1 W3 S4 -70.4(2)
C2 W1 W3 S4 -138.6(4)
C1 W1 W3 S4 -108.6(2)
W2 W1 W3 S4 64.49(6)
S1 W1 W3 C16 -119.6(7)
S3 W1 W3 C16 -22.5(7)
C4 W1 W3 C16 106.6(8)
S4 W1 W3 C16 140.2(7)
C3 W1 W3 C16 117.2(13)
C5 W1 W3 C16 69.8(7)
C2 W1 W3 C16 1.6(8)
C1 W1 W3 C16 31.6(7)
W2 W1 W3 C16 -155.3(7)
S1 W1 W3 C15 120.2(5)
S3 W1 W3 C15 -142.7(5)
C4 W1 W3 C15 -13.6(6)
S4 W1 W3 C15 20.0(5)
C3 W1 W3 C15 -3.0(12)
C5 W1 W3 C15 -50.4(5)
C2 W1 W3 C15 -118.6(6)
C1 W1 W3 C15 -88.6(5)
W2 W1 W3 C15 84.5(5)
S1 W1 W3 C17 -137.9(3)
S3 W1 W3 C17 -40.8(3)
C4 W1 W3 C17 88.3(4)
S4 W1 W3 C17 121.9(3)
C3 W1 W3 C17 98.9(11)
C5 W1 W3 C17 51.5(3)
C2 W1 W3 C17 -16.7(5)
C1 W1 W3 C17 13.3(3)
W2 W1 W3 C17 -173.6(2)
S1 W1 W3 C14 146.6(2)
S3 W1 W3 C14 -116.3(2)
C4 W1 W3 C14 12.8(4)
S4 W1 W3 C14 46.4(2)
C3 W1 W3 C14 23.3(11)
C5 W1 W3 C14 -24.0(3)
C2 W1 W3 C14 -92.2(4)
C1 W1 W3 C14 -62.2(3)
W2 W1 W3 C14 110.9(2)
S1 W1 W3 C13 -174.9(2)
S3 W1 W3 C13 -77.9(2)
C4 W1 W3 C13 51.2(4)
S4 W1 W3 C13 84.9(2)
C3 W1 W3 C13 61.8(11)
C5 W1 W3 C13 14.4(3)
C2 W1 W3 C13 -53.7(4)
C1 W1 W3 C13 -23.8(3)
W2 W1 W3 C13 149.4(2)
S1 W1 W3 W2 35.73(5)
S3 W1 W3 W2 132.78(6)
C4 W1 W3 W2 -98.1(3)
S4 W1 W3 W2 -64.49(6)
C3 W1 W3 W2 -87.5(11)
C5 W1 W3 W2 -134.9(2)
C2 W1 W3 W2 156.9(4)
C1 W1 W3 W2 -173.1(2)
S3 W1 S1 W2 -93.21(6)
C4 W1 S1 W2 106.6(2)
S4 W1 S1 W2 14.37(7)
C3 W1 S1 W2 131.7(2)
C5 W1 S1 W2 125.9(3)
C2 W1 S1 W2 165.1(2)
C1 W1 S1 W2 172.6(3)
W3 W1 S1 W2 -39.45(4)
S2 W2 S1 W1 93.28(7)
S4 W2 S1 W1 -14.35(7)
C9 W2 S1 W1 -150.4(3)
C10 W2 S1 W1 -106.7(2)
C8 W2 S1 W1 -174.1(2)
C11 W2 S1 W1 -118.03(19)
C7 W2 S1 W1 -152.4(2)
W3 W2 S1 W1 39.69(5)
S3 W3 S2 W2 93.62(6)
S4 W3 S2 W2 -13.73(6)
C16 W3 S2 W2 -153.3(2)
C15 W3 S2 W2 -118.7(2)
C17 W3 S2 W2 -174.8(2)
C14 W3 S2 W2 -105.3(2)
C13 W3 S2 W2 -149.5(3)
W1 W3 S2 W2 40.24(4)
S1 W2 S2 W3 -93.75(7)
S4 W2 S2 W3 13.67(6)
C9 W2 S2 W3 117.08(19)
C10 W2 S2 W3 106.8(3)
C8 W2 S2 W3 151.60(19)
C11 W2 S2 W3 153.0(3)
C7 W2 S2 W3 174.1(2)
W1 W2 S2 W3 -40.43(5)
S1 W1 S3 W3 93.55(6)
C4 W1 S3 W3 -116.7(4)
S4 W1 S3 W3 -14.09(7)
C3 W1 S3 W3 -170.3(3)
C5 W1 S3 W3 -108.9(2)
C2 W1 S3 W3 -168.41(19)
C1 W1 S3 W3 -136.67(19)
W2 W1 S3 W3 40.02(5)
S2 W3 S3 W1 -93.62(7)
S4 W3 S3 W1 14.13(7)
C16 W3 S3 W1 173.6(2)
C15 W3 S3 W1 154.0(4)
C17 W3 S3 W1 150.3(2)
C14 W3 S3 W1 105.8(2)
C13 W3 S3 W1 115.64(19)
W2 W3 S3 W1 -40.06(5)
S2 W3 S4 W1 90.99(7)
S3 W3 S4 W1 -14.04(6)
C16 W3 S4 W1 -165.2(3)
C15 W3 S4 W1 -171.5(2)
C17 W3 S4 W1 -113.5(3)
C14 W3 S4 W1 -142.47(19)
C13 W3 S4 W1 -111.75(19)
W2 W3 S4 W1 77.34(5)
S2 W3 S4 W2 13.64(6)
S3 W3 S4 W2 -91.38(7)
C16 W3 S4 W2 117.4(3)
C15 W3 S4 W2 111.1(2)
C17 W3 S4 W2 169.1(3)
C14 W3 S4 W2 140.19(19)
C13 W3 S4 W2 170.91(19)
W1 W3 S4 W2 -77.34(5)
S1 W1 S4 W3 -91.64(7)
S3 W1 S4 W3 14.10(7)
C4 W1 S4 W3 156.5(2)
C3 W1 S4 W3 175.3(2)
C5 W1 S4 W3 121.2(2)
C2 W1 S4 W3 146.2(3)
C1 W1 S4 W3 108.2(2)
W2 W1 S4 W3 -77.37(5)
S1 W1 S4 W2 -14.27(7)
S3 W1 S4 W2 91.47(7)
C4 W1 S4 W2 -126.1(2)
C3 W1 S4 W2 -107.3(2)
C5 W1 S4 W2 -161.5(2)
C2 W1 S4 W2 -136.4(3)
C1 W1 S4 W2 -174.5(2)
W3 W1 S4 W2 77.37(5)
S1 W2 S4 W3 92.10(6)
S2 W2 S4 W3 -13.61(6)
C9 W2 S4 W3 -111.71(19)
C10 W2 S4 W3 -141.76(19)
C8 W2 S4 W3 -115.3(3)
C11 W2 S4 W3 -171.48(18)
C7 W2 S4 W3 -166.9(3)
W1 W2 S4 W3 77.88(4)
S1 W2 S4 W1 14.22(7)
S2 W2 S4 W1 -91.49(6)
C9 W2 S4 W1 170.41(19)
C10 W2 S4 W1 140.36(19)
C8 W2 S4 W1 166.9(3)
C11 W2 S4 W1 110.64(18)
C7 W2 S4 W1 115.2(3)
W3 W2 S4 W1 -77.88(4)
S1 W1 C1 C5 -131.1(4)
S3 W1 C1 C5 127.4(5)
C4 W1 C1 C5 -38.0(5)
S4 W1 C1 C5 23.6(6)
C3 W1 C1 C5 -80.3(5)
C2 W1 C1 C5 -118.0(7)
W3 W1 C1 C5 87.1(5)
S1 W1 C1 C2 -13.1(6)
S3 W1 C1 C2 -114.6(5)
C4 W1 C1 C2 80.0(5)
S4 W1 C1 C2 141.6(4)
C3 W1 C1 C2 37.7(5)
C5 W1 C1 C2 118.0(7)
W3 W1 C1 C2 -154.9(4)
S1 W1 C1 C6 109.0(6)
S3 W1 C1 C6 7.5(6)
C4 W1 C1 C6 -157.9(8)
S4 W1 C1 C6 -96.3(6)
C3 W1 C1 C6 159.8(8)
C5 W1 C1 C6 -119.9(9)
C2 W1 C1 C6 122.1(9)
W3 W1 C1 C6 -32.8(7)
C5 C1 C2 C3 -2.9(9)
C6 C1 C2 C3 174.9(7)
W1 C1 C2 C3 -64.0(5)
C5 C1 C2 W1 61.1(5)
C6 C1 C2 W1 -121.1(8)
S1 W1 C2 C3 -74.9(5)
S3 W1 C2 C3 -177.6(5)
C4 W1 C2 C3 37.4(5)
S4 W1 C2 C3 49.5(6)
C5 W1 C2 C3 79.4(5)
C1 W1 C2 C3 115.2(7)
W2 W1 C2 C3 -53.7(6)
W3 W1 C2 C3 163.1(4)
S1 W1 C2 C1 169.9(4)
S3 W1 C2 C1 67.2(5)
C4 W1 C2 C1 -77.9(5)
S4 W1 C2 C1 -65.8(6)
C3 W1 C2 C1 -115.2(7)
C5 W1 C2 C1 -35.8(5)
W2 W1 C2 C1 -168.9(3)
W3 W1 C2 C1 47.8(7)
C1 C2 C3 C4 2.7(9)
W1 C2 C3 C4 -63.0(6)
C1 C2 C3 W1 65.7(5)
S1 W1 C3 C2 105.7(5)
S3 W1 C3 C2 3.3(6)
C4 W1 C3 C2 -116.9(7)
S4 W1 C3 C2 -150.5(4)
C5 W1 C3 C2 -78.3(5)
C1 W1 C3 C2 -37.7(4)
W2 W1 C3 C2 148.5(4)
W3 W1 C3 C2 -130.0(9)
S1 W1 C3 C4 -137.4(5)
S3 W1 C3 C4 120.2(5)
S4 W1 C3 C4 -33.7(5)
C5 W1 C3 C4 38.6(5)
C2 W1 C3 C4 116.9(7)
C1 W1 C3 C4 79.2(5)
W2 W1 C3 C4 -94.6(5)
W3 W1 C3 C4 -13.1(14)
C2 C3 C4 C5 -1.5(9)
W1 C3 C4 C5 -66.3(6)
C2 C3 C4 W1 64.8(6)
S1 W1 C4 C3 46.7(5)
S3 W1 C4 C3 -101.1(5)
S4 W1 C4 C3 150.5(5)
C5 W1 C4 C3 -114.0(7)
C2 W1 C4 C3 -36.5(4)
C1 W1 C4 C3 -77.5(5)
W2 W1 C4 C3 104.5(4)
W3 W1 C4 C3 176.7(3)
S1 W1 C4 C5 160.7(4)
S3 W1 C4 C5 12.9(7)
S4 W1 C4 C5 -95.5(4)
C3 W1 C4 C5 114.0(7)
C2 W1 C4 C5 77.6(5)
C1 W1 C4 C5 36.6(4)
W2 W1 C4 C5 -141.4(4)
W3 W1 C4 C5 -69.3(5)
C2 C1 C5 C4 1.9(9)
C6 C1 C5 C4 -175.8(7)
W1 C1 C5 C4 63.7(6)
C2 C1 C5 W1 -61.7(6)
C6 C1 C5 W1 120.5(8)
C3 C4 C5 C1 -0.3(9)
W1 C4 C5 C1 -66.6(6)
C3 C4 C5 W1 66.3(6)
S1 W1 C5 C1 84.3(6)
S3 W1 C5 C1 -55.6(5)
C4 W1 C5 C1 116.0(7)
S4 W1 C5 C1 -160.3(5)
C3 W1 C5 C1 77.4(5)
C2 W1 C5 C1 36.4(5)
W2 W1 C5 C1 176.5(3)
W3 W1 C5 C1 -111.7(4)
S1 W1 C5 C4 -31.7(6)
S3 W1 C5 C4 -171.7(4)
S4 W1 C5 C4 83.7(5)
C3 W1 C5 C4 -38.6(5)
C2 W1 C5 C4 -79.7(5)
C1 W1 C5 C4 -116.0(7)
W2 W1 C5 C4 60.5(6)
W3 W1 C5 C4 132.3(4)
S1 W2 C7 C8 -143.6(4)
S2 W2 C7 C8 -42.3(5)
S4 W2 C7 C8 109.1(4)
C9 W2 C7 C8 37.7(4)
C10 W2 C7 C8 79.1(5)
C11 W2 C7 C8 116.9(6)
W3 W2 C7 C8 -22.5(10)
W1 W2 C7 C8 -173.3(3)
S1 W2 C7 C11 99.5(4)
S2 W2 C7 C11 -159.2(4)
S4 W2 C7 C11 -7.8(6)
C9 W2 C7 C11 -79.2(5)
C10 W2 C7 C11 -37.7(4)
C8 W2 C7 C11 -116.9(6)
W3 W2 C7 C11 -139.3(6)
W1 W2 C7 C11 69.8(5)
S1 W2 C7 C12 -21.2(7)
S2 W2 C7 C12 80.1(7)
S4 W2 C7 C12 -128.5(6)
C9 W2 C7 C12 160.1(8)
C10 W2 C7 C12 -158.4(8)
C8 W2 C7 C12 122.4(9)
C11 W2 C7 C12 -120.7(9)
W3 W2 C7 C12 100.0(9)
W1 W2 C7 C12 -50.9(8)
C11 C7 C8 C9 -1.4(8)
C12 C7 C8 C9 175.6(7)
W2 C7 C8 C9 -63.8(5)
C11 C7 C8 W2 62.4(5)
C12 C7 C8 W2 -120.6(8)
S1 W2 C8 C7 40.7(5)
S2 W2 C8 C7 142.1(4)
S4 W2 C8 C7 -109.9(4)
C9 W2 C8 C7 -116.0(6)
C10 W2 C8 C7 -78.4(5)
C11 W2 C8 C7 -36.9(4)
W3 W2 C8 C7 172.8(3)
W1 W2 C8 C7 20.9(11)
S1 W2 C8 C9 156.6(4)
S2 W2 C8 C9 -101.9(4)
S4 W2 C8 C9 6.0(6)
C10 W2 C8 C9 37.5(4)
C11 W2 C8 C9 79.0(5)
C7 W2 C8 C9 116.0(6)
W3 W2 C8 C9 -71.2(5)
W1 W2 C8 C9 136.9(7)
C7 C8 C9 C10 -0.1(8)
W2 C8 C9 C10 -65.7(5)
C7 C8 C9 W2 65.7(5)
S1 W2 C9 C10 76.0(5)
S2 W2 C9 C10 -165.8(4)
S4 W2 C9 C10 -60.4(4)
C8 W2 C9 C10 115.3(6)
C11 W2 C9 C10 37.1(4)
C7 W2 C9 C10 78.4(5)
W3 W2 C9 C10 -114.9(4)
W1 W2 C9 C10 -43.2(7)
S1 W2 C9 C8 -39.3(6)
S2 W2 C9 C8 78.8(4)
S4 W2 C9 C8 -175.8(4)
C10 W2 C9 C8 -115.3(6)
C11 W2 C9 C8 -78.2(5)
C7 W2 C9 C8 -37.0(4)
W3 W2 C9 C8 129.8(4)
W1 W2 C9 C8 -158.5(3)
C8 C9 C10 C11 1.5(8)
W2 C9 C10 C11 -64.2(5)
C8 C9 C10 W2 65.7(5)
S1 W2 C10 C9 -136.5(4)
S2 W2 C10 C9 18.2(5)
S4 W2 C10 C9 121.0(4)
C8 W2 C10 C9 -37.9(4)
C11 W2 C10 C9 -116.5(7)
C7 W2 C10 C9 -78.9(5)
W3 W2 C10 C9 84.5(4)
W1 W2 C10 C9 158.5(4)
S1 W2 C10 C11 -20.0(5)
S2 W2 C10 C11 134.7(4)
S4 W2 C10 C11 -122.4(4)
C9 W2 C10 C11 116.5(7)
C8 W2 C10 C11 78.6(5)
C7 W2 C10 C11 37.6(4)
W3 W2 C10 C11 -158.9(4)
W1 W2 C10 C11 -85.0(5)
C9 C10 C11 C7 -2.4(8)
W2 C10 C11 C7 -65.8(5)
C9 C10 C11 W2 63.4(5)
C8 C7 C11 C10 2.3(8)
C12 C7 C11 C10 -174.8(7)
W2 C7 C11 C10 64.6(5)
C8 C7 C11 W2 -62.3(5)
C12 C7 C11 W2 120.6(8)
S1 W2 C11 C10 164.0(4)
S2 W2 C11 C10 -80.4(5)
S4 W2 C11 C10 59.2(4)
C9 W2 C11 C10 -37.0(4)
C8 W2 C11 C10 -78.7(5)
C7 W2 C11 C10 -115.3(6)
W3 W2 C11 C10 43.4(7)
W1 W2 C11 C10 114.1(4)
S1 W2 C11 C7 -80.6(4)
S2 W2 C11 C7 34.9(6)
S4 W2 C11 C7 174.6(4)
C9 W2 C11 C7 78.4(5)
C10 W2 C11 C7 115.3(6)
C8 W2 C11 C7 36.6(4)
W3 W2 C11 C7 158.8(4)
W1 W2 C11 C7 -130.5(4)
S2 W3 C13 C14 75.0(5)
S3 W3 C13 C14 -166.7(4)
S4 W3 C13 C14 -61.7(4)
C16 W3 C13 C14 79.3(5)
C15 W3 C13 C14 38.1(4)
C17 W3 C13 C14 116.1(6)
W2 W3 C13 C14 -46.2(6)
W1 W3 C13 C14 -115.5(4)
S2 W3 C13 C17 -41.2(6)
S3 W3 C13 C17 77.2(4)
S4 W3 C13 C17 -177.8(4)
C16 W3 C13 C17 -36.8(4)
C15 W3 C13 C17 -78.0(5)
C14 W3 C13 C17 -116.1(6)
W2 W3 C13 C17 -162.3(3)
W1 W3 C13 C17 128.4(4)
S2 W3 C13 C18 -163.8(5)
S3 W3 C13 C18 -45.4(6)
S4 W3 C13 C18 59.5(6)
C16 W3 C13 C18 -159.4(8)
C15 W3 C13 C18 159.4(8)
C17 W3 C13 C18 -122.6(8)
C14 W3 C13 C18 121.2(8)
W2 W3 C13 C18 75.1(8)
W1 W3 C13 C18 5.7(7)
C17 C13 C14 C15 -0.5(8)
C18 C13 C14 C15 176.8(7)
W3 C13 C14 C15 -63.5(5)
C17 C13 C14 W3 63.0(5)
C18 C13 C14 W3 -119.7(8)
S2 W3 C14 C13 -138.6(4)
S3 W3 C14 C13 17.2(5)
S4 W3 C14 C13 119.0(4)
C16 W3 C14 C13 -78.5(5)
C15 W3 C14 C13 -115.2(7)
C17 W3 C14 C13 -37.6(4)
W2 W3 C14 C13 156.3(4)
W1 W3 C14 C13 83.4(4)
S2 W3 C14 C15 -23.4(5)
S3 W3 C14 C15 132.4(4)
S4 W3 C14 C15 -125.8(4)
C16 W3 C14 C15 36.7(5)
C17 W3 C14 C15 77.6(5)
C13 W3 C14 C15 115.2(7)
W2 W3 C14 C15 -88.5(5)
W1 W3 C14 C15 -161.4(4)
C13 C14 C15 C16 0.9(8)
W3 C14 C15 C16 -63.5(5)
C13 C14 C15 W3 64.5(5)
S2 W3 C15 C16 -81.7(5)
S3 W3 C15 C16 32.7(7)
S4 W3 C15 C16 172.6(4)
C17 W3 C15 C16 37.1(5)
C14 W3 C15 C16 116.8(7)
C13 W3 C15 C16 79.1(5)
W2 W3 C15 C16 -132.0(4)
W1 W3 C15 C16 156.3(4)
S2 W3 C15 C14 161.5(4)
S3 W3 C15 C14 -84.0(5)
S4 W3 C15 C14 55.9(5)
C16 W3 C15 C14 -116.8(7)
C17 W3 C15 C14 -79.7(5)
C13 W3 C15 C14 -37.6(4)
W2 W3 C15 C14 111.3(4)
W1 W3 C15 C14 39.5(7)
C14 C15 C16 C17 -1.0(8)
W3 C15 C16 C17 -65.4(5)
C14 C15 C16 W3 64.4(5)
S2 W3 C16 C17 -144.8(4)
S3 W3 C16 C17 -43.9(5)
S4 W3 C16 C17 105.5(5)
C15 W3 C16 C17 116.3(7)
C14 W3 C16 C17 78.9(5)
C13 W3 C16 C17 37.6(4)
W2 W3 C16 C17 -174.5(3)
W1 W3 C16 C17 -24.6(10)
S2 W3 C16 C15 98.9(5)
S3 W3 C16 C15 -160.2(4)
S4 W3 C16 C15 -10.8(6)
C17 W3 C16 C15 -116.3(7)
C14 W3 C16 C15 -37.4(5)
C13 W3 C16 C15 -78.7(5)
W2 W3 C16 C15 69.2(5)
W1 W3 C16 C15 -140.9(6)
C15 C16 C17 C13 0.7(8)
W3 C16 C17 C13 -64.5(5)
C15 C16 C17 W3 65.2(5)
C14 C13 C17 C16 -0.1(8)
C18 C13 C17 C16 -177.4(7)
W3 C13 C17 C16 63.4(5)
C14 C13 C17 W3 -63.6(5)
C18 C13 C17 W3 119.2(8)
S2 W3 C17 C16 40.0(5)
S3 W3 C17 C16 140.3(4)
S4 W3 C17 C16 -113.4(4)
C15 W3 C17 C16 -37.2(4)
C14 W3 C17 C16 -79.3(5)
C13 W3 C17 C16 -116.4(6)
W2 W3 C17 C16 19.5(12)
W1 W3 C17 C16 171.6(4)
S2 W3 C17 C13 156.4(4)
S3 W3 C17 C13 -103.3(4)
S4 W3 C17 C13 3.0(6)
C16 W3 C17 C13 116.4(6)
C15 W3 C17 C13 79.2(5)
C14 W3 C17 C13 37.1(4)
W2 W3 C17 C13 135.9(8)
W1 W3 C17 C13 -72.0(5)
O1 S5 C19 C20 -32.9(8)
O3 S5 C19 C20 87.2(7)
O2 S5 C19 C20 -153.9(7)
O1 S5 C19 C24 148.3(6)
O3 S5 C19 C24 -91.6(7)
O2 S5 C19 C24 27.3(7)
C24 C19 C20 C21 -1.4(13)
S5 C19 C20 C21 179.8(7)
C19 C20 C21 C22 2.6(14)
C20 C21 C22 C23 -2.7(13)
C20 C21 C22 C25 178.8(8)
C21 C22 C23 C24 1.7(13)
C25 C22 C23 C24 -179.9(8)
C22 C23 C24 C19 -0.5(13)
C20 C19 C24 C23 0.3(12)
S5 C19 C24 C23 179.1(6)
